data_1553503
loop_
_publ_author_name
'Liu, Cheng-Guo'
'Gu, Zheng-Yang'
'Bai, Hui-Wen'
'Wang, Shun-Yi'
'Ji, Shun-Jun'

_publ_section_title
;
 An isocyanide insertion approach to substituted pyrrolo[2,3-b]quinolines
 under metal-free and azide-free conditions
;
_journal_issue 10
_journal_name_full 'Organic Chemistry Frontiers'
_journal_page_first 1299
_journal_paper_doi 10.1039/C6QO00373G
_journal_volume 3
_journal_year 2016
_chemical_formula_moiety 'C23 H24 N2'
_chemical_formula_sum 'C23 H24 N2'
_chemical_formula_weight 328.44
_space_group_crystal_system triclinic
_space_group_IT_number 2
_space_group_name_Hall '-P 1'
_space_group_name_H-M_alt 'P -1'
_atom_sites_solution_hydrogens geom
_atom_sites_solution_primary direct
_atom_sites_solution_secondary difmap
_audit_creation_date 2016-06-27
_audit_creation_method
;
  Olex2 1.2-ac2
  (compiled 2012.03.06 svn.r2239, GUI svn.r4109)
;
_audit_update_record
;
2016-07-19 deposited with the CCDC.
2016-08-08 downloaded from the CCDC.
;
_cell_angle_alpha 75.057(10)
_cell_angle_beta 85.343(8)
_cell_angle_gamma 84.132(7)
_cell_formula_units_Z 2
_cell_length_a 6.2020(5)
_cell_length_b 10.1690(10)
_cell_length_c 14.7158(18)
_cell_measurement_reflns_used 2502
_cell_measurement_temperature 283(10)
_cell_measurement_theta_max 28.7940
_cell_measurement_theta_min 3.5270
_cell_volume 890.56(16)
_computing_cell_refinement
;
CrysAlisPro, Agilent Technologies,
Version 1.171.36.32 (release 02-08-2013 CrysAlis171 .NET)
(compiled Aug  2 2013,16:46:58)
;
_computing_data_collection
;
CrysAlisPro, Agilent Technologies,
Version 1.171.36.32 (release 02-08-2013 CrysAlis171 .NET)
(compiled Aug  2 2013,16:46:58)
;
_computing_data_reduction
;
CrysAlisPro, Agilent Technologies,
Version 1.171.36.32 (release 02-08-2013 CrysAlis171 .NET)
(compiled Aug  2 2013,16:46:58)
;
_computing_molecular_graphics
;
O. V. Dolomanov, L. J. Bourhis, R. J. Gildea, J. A. K. Howard and H. Puschmann,
OLEX2: a complete structure solution, refinement and analysis program.
J. Appl. Cryst. (2009). 42, 339-341.
;
_computing_publication_material
;
O. V. Dolomanov, L. J. Bourhis, R. J. Gildea, J. A. K. Howard and H. Puschmann,
OLEX2: a complete structure solution, refinement and analysis program.
J. Appl. Cryst. (2009). 42, 339-341.
;
_computing_structure_refinement
;
XL, G.M. Sheldrick, Acta Cryst.
(2008). A64, 112-122
;
_computing_structure_solution
;
XS, G.M. Sheldrick, Acta Cryst.
(2008). A64, 112-122
;
_diffrn_ambient_temperature 283(10)
_diffrn_detector_area_resol_mean 10.4471
_diffrn_measured_fraction_theta_full 0.9980
_diffrn_measured_fraction_theta_max 0.9980
_diffrn_measurement_details
;
#__ type_ start__ end____ width___ exp.time_
  1 omega  -28.00   47.00   1.0000   18.0000
omega____ theta____ kappa____ phi______ frames
    -       13.6514  -77.0000 -150.0000 75

#__ type_ start__ end____ width___ exp.time_
  2 omega  -53.00   41.00   1.0000   18.0000
omega____ theta____ kappa____ phi______ frames
    -       13.6514  -57.0000  -30.0000 94

#__ type_ start__ end____ width___ exp.time_
  3 omega  -52.00   47.00   1.0000   18.0000
omega____ theta____ kappa____ phi______ frames
    -       13.6514  -77.0000   90.0000 99

#__ type_ start__ end____ width___ exp.time_
  4 omega  -97.00  -71.00   1.0000   18.0000
omega____ theta____ kappa____ phi______ frames
    -      -14.4327 -178.0000   30.0000 26

#__ type_ start__ end____ width___ exp.time_
  5 omega  -72.00  -40.00   1.0000   18.0000
omega____ theta____ kappa____ phi______ frames
    -      -14.4327  126.0000  -80.0000 32

#__ type_ start__ end____ width___ exp.time_
  6 omega   -9.00   22.00   1.0000   18.0000
omega____ theta____ kappa____ phi______ frames
    -      -14.4327  -99.0000  -60.0000 31
;
_diffrn_measurement_device_type 'Xcalibur, Atlas, Gemini'
_diffrn_measurement_method '\w scans'
_diffrn_orient_matrix_UB_11 0.0375546000
_diffrn_orient_matrix_UB_12 0.0644716000
_diffrn_orient_matrix_UB_13 -0.0231116000
_diffrn_orient_matrix_UB_21 -0.0056933000
_diffrn_orient_matrix_UB_22 -0.0148560000
_diffrn_orient_matrix_UB_23 -0.0442231000
_diffrn_orient_matrix_UB_31 -0.1087106000
_diffrn_orient_matrix_UB_32 0.0295287000
_diffrn_orient_matrix_UB_33 -0.0026484000
_diffrn_radiation_monochromator graphite
_diffrn_radiation_type 'Mo K\a'
_diffrn_radiation_wavelength 0.7107
_diffrn_reflns_av_R_equivalents 0.0272
_diffrn_reflns_av_unetI/netI 0.0387
_diffrn_reflns_limit_h_max 7
_diffrn_reflns_limit_h_min -7
_diffrn_reflns_limit_k_max 12
_diffrn_reflns_limit_k_min -12
_diffrn_reflns_limit_l_max 17
_diffrn_reflns_limit_l_min -18
_diffrn_reflns_number 7574
_diffrn_reflns_theta_full 26.00
_diffrn_reflns_theta_max 26.37
_diffrn_reflns_theta_min 2.87
_diffrn_source 'Enhance (Mo) X-ray Source'
_exptl_absorpt_coefficient_mu 0.072
_exptl_absorpt_correction_T_max 1.00000
_exptl_absorpt_correction_T_min 0.89931
_exptl_absorpt_correction_type multi-scan
_exptl_absorpt_process_details
;
CrysAlisPro, Agilent Technologies,
Version 1.171.36.32 (release 02-08-2013 CrysAlis171 .NET)
(compiled Aug  2 2013,16:46:58)
Empirical absorption correction using spherical harmonics,
 implemented in SCALE3 ABSPACK scaling algorithm.
;
_exptl_crystal_colour 'clear light yellow'
_exptl_crystal_density_diffrn 1.225
_exptl_crystal_density_method 'not measured'
_exptl_crystal_description block
_exptl_crystal_F_000 352
_exptl_crystal_size_max 0.5
_exptl_crystal_size_mid 0.4
_exptl_crystal_size_min 0.3
_refine_diff_density_max 0.217
_refine_diff_density_min -0.247
_refine_diff_density_rms 0.036
_refine_ls_extinction_coef 0.036(4)
_refine_ls_extinction_expression Fc^*^=kFc[1+0.001xFc^2^\l^3^/sin(2\q)]^-1/4^
_refine_ls_extinction_method SHELXL
_refine_ls_goodness_of_fit_ref 1.012
_refine_ls_hydrogen_treatment mixed
_refine_ls_matrix_type full
_refine_ls_number_parameters 229
_refine_ls_number_reflns 3640
_refine_ls_number_restraints 8
_refine_ls_restrained_S_all 1.014
_refine_ls_R_factor_all 0.0777
_refine_ls_R_factor_gt 0.0529
_refine_ls_shift/su_max 0.000
_refine_ls_shift/su_mean 0.000
_refine_ls_structure_factor_coef Fsqd
_refine_ls_weighting_details 'calc w=1/[\s^2^(Fo^2^)+(0.0607P)^2^+0.2439P] where P=(Fo^2^+2Fc^2^)/3'
_refine_ls_weighting_scheme calc
_refine_ls_wR_factor_gt 0.1261
_refine_ls_wR_factor_ref 0.1477
_reflns_number_gt 2576
_reflns_number_total 3640
_reflns_threshold_expression >2sigma(I)
_cod_data_source_file c6qo00373g2.cif
_cod_data_source_block g160627a
_cod_database_code 1553503
_chemical_oxdiff_formula 'C H O N'
_reflns_odcompleteness_completeness 99.80
_reflns_odcompleteness_iscentric 1
_reflns_odcompleteness_theta 27.42
_olex2_date_sample_data_collection 2016-06-27
_olex2_submission_special_instructions 'No special instructions were received'

loop_
_space_group_symop_id
_space_group_symop_operation_xyz
1 'x, y, z'
2 '-x, -y, -z'

loop_
_atom_site_label
_atom_site_type_symbol
_atom_site_fract_x
_atom_site_fract_y
_atom_site_fract_z
_atom_site_U_iso_or_equiv
_atom_site_adp_type
_atom_site_occupancy
_atom_site_symmetry_multiplicity
_atom_site_calc_flag
_atom_site_refinement_flags
_atom_site_disorder_assembly
_atom_site_disorder_group
N1 N 0.1364(2) 0.04327(14) 0.22411(10) 0.0417(4) Uani 1 1 d . . .
N2 N -0.1861(3) 0.04874(15) 0.32084(11) 0.0504(4) Uani 1 1 d . A .
C1 C -0.1007(3) 0.56280(18) 0.12166(14) 0.0482(5) Uani 1 1 d . . .
H1 H -0.1916 0.5184 0.0945 0.058 Uiso 1 1 calc R . .
C2 C -0.1293(3) 0.70353(19) 0.10596(15) 0.0539(5) Uani 1 1 d . . .
H2 H -0.2389 0.7527 0.0685 0.065 Uiso 1 1 calc R . .
C3 C 0.0034(3) 0.77024(18) 0.14542(13) 0.0498(5) Uani 1 1 d . . .
H3 H -0.0154 0.8648 0.1347 0.060 Uiso 1 1 calc R . .
C4 C 0.1647(3) 0.69725(18) 0.20104(14) 0.0505(5) Uani 1 1 d . . .
H4 H 0.2546 0.7425 0.2281 0.061 Uiso 1 1 calc R . .
C5 C 0.1936(3) 0.55684(18) 0.21679(13) 0.0462(5) Uani 1 1 d . . .
H5 H 0.3033 0.5083 0.2544 0.055 Uiso 1 1 calc R . .
C6 C 0.0609(3) 0.48717(16) 0.17712(12) 0.0366(4) Uani 1 1 d . . .
C7 C 0.0893(3) 0.33530(16) 0.19333(11) 0.0347(4) Uani 1 1 d . . .
C8 C 0.2705(3) 0.26841(16) 0.14960(11) 0.0342(4) Uani 1 1 d . . .
C9 C 0.4333(3) 0.33999(17) 0.09074(12) 0.0409(4) Uani 1 1 d . . .
H9 H 0.4261 0.4346 0.0794 0.049 Uiso 1 1 calc R . .
C10 C 0.6016(3) 0.27381(19) 0.04994(13) 0.0465(5) Uani 1 1 d . . .
H10 H 0.7085 0.3231 0.0121 0.056 Uiso 1 1 calc R . .
C11 C 0.6127(3) 0.13185(19) 0.06523(13) 0.0480(5) Uani 1 1 d . . .
H11 H 0.7265 0.0867 0.0371 0.058 Uiso 1 1 calc R . .
C12 C 0.4563(3) 0.05915(18) 0.12154(13) 0.0457(5) Uani 1 1 d . . .
H12 H 0.4645 -0.0351 0.1306 0.055 Uiso 1 1 calc R . .
C13 C 0.2837(3) 0.12418(16) 0.16590(11) 0.0360(4) Uani 1 1 d . . .
C14 C -0.0238(3) 0.10969(17) 0.26197(12) 0.0387(4) Uani 1 1 d . . .
C15 C -0.3334(3) 0.14749(19) 0.35548(15) 0.0528(5) Uani 1 1 d . . .
H15A H -0.3225 0.1344 0.4227 0.063 Uiso 1 1 calc R . .
H15B H -0.4822 0.1386 0.3437 0.063 Uiso 1 1 calc R . .
C16 C -0.2631(3) 0.28778(19) 0.30134(14) 0.0476(5) Uani 1 1 d . . .
H16A H -0.3720 0.3371 0.2586 0.057 Uiso 1 1 calc R . .
H16B H -0.2378 0.3421 0.3442 0.057 Uiso 1 1 calc R . .
C17 C -0.0563(3) 0.25476(16) 0.24809(12) 0.0369(4) Uani 1 1 d . . .
C18 C -0.1875(3) -0.09846(18) 0.35726(14) 0.0488(5) Uani 1 1 d D . .
H18 H -0.0994 -0.1360 0.3100 0.059 Uiso 0.61(3) 1 calc PR A 1
H18A H -0.0911 -0.1487 0.3193 0.059 Uiso 0.39(3) 1 calc PR A 2
C19 C -0.408(2) -0.1502(14) 0.3585(17) 0.0917(12) Uani 0.61(3) 1 d PD A 1
H19A H -0.4575 -0.1280 0.2950 0.110 Uiso 0.61(3) 1 calc PR A 1
H19B H -0.5124 -0.1071 0.3969 0.110 Uiso 0.61(3) 1 calc PR A 1
C20 C -0.3892(18) -0.3062(10) 0.3994(10) 0.0917(12) Uani 0.61(3) 1 d PD A 1
H20A H -0.5326 -0.3380 0.4025 0.110 Uiso 0.61(3) 1 calc PR A 1
H20B H -0.2983 -0.3474 0.3555 0.110 Uiso 0.61(3) 1 calc PR A 1
C21 C -0.3065(4) -0.3542(2) 0.48714(17) 0.0708(7) Uani 1 1 d . . .
H21A H -0.3052 -0.4529 0.5077 0.085 Uiso 0.61(3) 1 calc PR A 1
H21B H -0.3926 -0.3147 0.5331 0.085 Uiso 0.61(3) 1 calc PR A 1
H21C H -0.4186 -0.3503 0.5366 0.085 Uiso 0.39(3) 1 calc PR A 2
H21D H -0.2618 -0.4500 0.4927 0.085 Uiso 0.39(3) 1 calc PR A 2
C22 C -0.0683(12) -0.3085(6) 0.4745(6) 0.0705(14) Uani 0.676(15) 1 d PD A 1
H22A H 0.0024 -0.3427 0.5335 0.085 Uiso 0.676(15) 1 calc PR A 1
H22B H 0.0142 -0.3471 0.4273 0.085 Uiso 0.676(15) 1 calc PR A 1
C23 C -0.0716(13) -0.1536(6) 0.4446(5) 0.0705(14) Uani 0.676(15) 1 d PD A 1
H23A H -0.1430 -0.1155 0.4943 0.085 Uiso 0.676(15) 1 calc PR A 1
H23B H 0.0761 -0.1272 0.4343 0.085 Uiso 0.676(15) 1 calc PR A 1
C23A C -0.135(2) -0.1415(15) 0.4641(9) 0.0705(14) Uani 0.324(15) 1 d PD A 2
H23C H 0.0062 -0.1123 0.4704 0.085 Uiso 0.324(15) 1 calc PR A 2
H23D H -0.2419 -0.0948 0.4992 0.085 Uiso 0.324(15) 1 calc PR A 2
C22A C -0.133(2) -0.2965(12) 0.5071(12) 0.0705(14) Uani 0.324(15) 1 d PD A 2
H22C H -0.0014 -0.3407 0.4843 0.085 Uiso 0.324(15) 1 calc PR A 2
H22D H -0.1292 -0.3141 0.5749 0.085 Uiso 0.324(15) 1 calc PR A 2
C20A C -0.423(3) -0.2944(16) 0.3848(17) 0.0917(12) Uani 0.39(3) 1 d PD A 2
H20C H -0.3430 -0.3283 0.3350 0.110 Uiso 0.39(3) 1 calc PR A 2
H20D H -0.5722 -0.3180 0.3895 0.110 Uiso 0.39(3) 1 calc PR A 2
C19A C -0.412(3) -0.140(2) 0.369(3) 0.0917(12) Uani 0.39(3) 1 d PD A 2
H19C H -0.4879 -0.0936 0.3125 0.110 Uiso 0.39(3) 1 calc PR A 2
H19D H -0.4875 -0.1114 0.4214 0.110 Uiso 0.39(3) 1 calc PR A 2

loop_
_atom_site_aniso_label
_atom_site_aniso_U_11
_atom_site_aniso_U_22
_atom_site_aniso_U_33
_atom_site_aniso_U_23
_atom_site_aniso_U_13
_atom_site_aniso_U_12
N1 0.0474(8) 0.0298(8) 0.0471(8) -0.0095(6) 0.0076(7) -0.0074(6)
N2 0.0540(9) 0.0354(8) 0.0585(10) -0.0100(7) 0.0182(8) -0.0098(7)
C1 0.0512(11) 0.0360(10) 0.0586(12) -0.0114(8) -0.0139(9) -0.0018(8)
C2 0.0587(12) 0.0371(10) 0.0634(13) -0.0095(9) -0.0138(10) 0.0078(9)
C3 0.0666(12) 0.0276(9) 0.0540(11) -0.0115(8) 0.0037(10) -0.0003(8)
C4 0.0601(12) 0.0384(10) 0.0593(12) -0.0213(9) -0.0058(10) -0.0089(9)
C5 0.0498(11) 0.0369(10) 0.0545(11) -0.0144(8) -0.0113(9) -0.0014(8)
C6 0.0397(9) 0.0288(9) 0.0412(9) -0.0096(7) 0.0014(7) -0.0030(7)
C7 0.0387(9) 0.0300(8) 0.0361(9) -0.0086(7) -0.0060(7) -0.0023(7)
C8 0.0365(9) 0.0302(9) 0.0361(9) -0.0077(7) -0.0035(7) -0.0035(7)
C9 0.0458(10) 0.0307(9) 0.0450(10) -0.0066(7) -0.0002(8) -0.0069(7)
C10 0.0457(10) 0.0428(10) 0.0486(11) -0.0084(8) 0.0081(8) -0.0095(8)
C11 0.0485(11) 0.0422(11) 0.0507(11) -0.0115(8) 0.0083(9) -0.0001(8)
C12 0.0536(11) 0.0305(9) 0.0503(11) -0.0092(8) 0.0054(9) -0.0004(8)
C13 0.0412(9) 0.0287(9) 0.0377(9) -0.0081(7) 0.0002(7) -0.0041(7)
C14 0.0425(9) 0.0335(9) 0.0397(9) -0.0086(7) 0.0029(8) -0.0074(7)
C15 0.0483(11) 0.0477(11) 0.0581(12) -0.0103(9) 0.0107(9) -0.0022(9)
C16 0.0460(10) 0.0425(11) 0.0523(11) -0.0119(8) 0.0055(9) -0.0002(8)
C17 0.0393(9) 0.0316(9) 0.0397(9) -0.0093(7) -0.0019(7) -0.0017(7)
C18 0.0551(11) 0.0340(10) 0.0552(11) -0.0099(8) 0.0166(9) -0.0130(8)
C19 0.0930(17) 0.0626(17) 0.107(4) 0.0289(12) -0.0503(17) -0.0419(14)
C20 0.0930(17) 0.0626(17) 0.107(4) 0.0289(12) -0.0503(17) -0.0419(14)
C21 0.0753(15) 0.0427(12) 0.0783(16) 0.0078(11) 0.0140(13) -0.0040(11)
C22 0.064(3) 0.0460(14) 0.099(3) -0.0087(17) -0.027(2) 0.0022(18)
C23 0.064(3) 0.0460(14) 0.099(3) -0.0087(17) -0.027(2) 0.0022(18)
C23A 0.064(3) 0.0460(14) 0.099(3) -0.0087(17) -0.027(2) 0.0022(18)
C22A 0.064(3) 0.0460(14) 0.099(3) -0.0087(17) -0.027(2) 0.0022(18)
C20A 0.0930(17) 0.0626(17) 0.107(4) 0.0289(12) -0.0503(17) -0.0419(14)
C19A 0.0930(17) 0.0626(17) 0.107(4) 0.0289(12) -0.0503(17) -0.0419(14)

loop_
_atom_type_symbol
_atom_type_description
_atom_type_scat_dispersion_real
_atom_type_scat_dispersion_imag
_atom_type_scat_source
C C 0.0033 0.0016 'International Tables Vol C Tables 4.2.6.8 and 6.1.1.4'
H H 0.0000 0.0000 'International Tables Vol C Tables 4.2.6.8 and 6.1.1.4'
N N 0.0061 0.0033 'International Tables Vol C Tables 4.2.6.8 and 6.1.1.4'

loop_
_geom_angle_atom_site_label_1
_geom_angle_atom_site_label_2
_geom_angle_atom_site_label_3
_geom_angle
C14 N1 C13 115.15(14)
C14 N2 C15 111.69(14)
C14 N2 C18 123.38(15)
C15 N2 C18 124.05(14)
C2 C1 H1 119.4
C6 C1 H1 119.4
C6 C1 C2 121.13(18)
C1 C2 H2 120.0
C3 C2 C1 120.08(18)
C3 C2 H2 120.0
C2 C3 H3 120.1
C2 C3 C4 119.86(17)
C4 C3 H3 120.1
C3 C4 H4 119.9
C3 C4 C5 120.18(18)
C5 C4 H4 119.9
C4 C5 H5 119.6
C4 C5 C6 120.85(17)
C6 C5 H5 119.6
C1 C6 C5 117.91(16)
C1 C6 C7 120.38(15)
C5 C6 C7 121.71(15)
C8 C7 C6 121.58(14)
C17 C7 C6 121.25(15)
C17 C7 C8 117.15(15)
C9 C8 C7 123.02(15)
C9 C8 C13 118.43(15)
C13 C8 C7 118.54(14)
C8 C9 H9 119.2
C10 C9 C8 121.58(16)
C10 C9 H9 119.2
C9 C10 H10 120.1
C9 C10 C11 119.82(16)
C11 C10 H10 120.1
C10 C11 H11 119.9
C12 C11 C10 120.13(17)
C12 C11 H11 119.9
C11 C12 H12 119.4
C11 C12 C13 121.29(16)
C13 C12 H12 119.4
N1 C13 C8 123.45(14)
N1 C13 C12 117.83(14)
C12 C13 C8 118.71(15)
N1 C14 N2 124.18(15)
N1 C14 C17 125.97(15)
N2 C14 C17 109.85(15)
N2 C15 H15A 110.6
N2 C15 H15B 110.6
N2 C15 C16 105.61(14)
H15A C15 H15B 108.7
C16 C15 H15A 110.6
C16 C15 H15B 110.6
C15 C16 H16A 111.0
C15 C16 H16B 111.0
H16A C16 H16B 109.0
C17 C16 C15 103.76(14)
C17 C16 H16A 111.0
C17 C16 H16B 111.0
C7 C17 C14 119.68(15)
C7 C17 C16 131.81(16)
C14 C17 C16 108.51(14)
N2 C18 H18 104.2
N2 C18 H18A 112.3
N2 C18 C19 113.6(7)
N2 C18 C23 113.9(3)
N2 C18 C23A 110.2(6)
N2 C18 C19A 110.8(10)
H18 C18 H18A 10.0
C19 C18 H18 104.2
C19 C18 H18A 105.0
C19 C18 C23A 103.0(11)
C23 C18 H18 104.2
C23 C18 H18A 95.2
C23 C18 C19 115.0(10)
C23 C18 C23A 18.2(5)
C23 C18 C19A 111.5(16)
C23A C18 H18 121.7
C23A C18 H18A 112.3
C19A C18 H18 111.7
C19A C18 H18A 112.3
C19A C18 C19 7.5(18)
C19A C18 C23A 98.0(17)
C18 C19 H19A 110.0
C18 C19 H19B 110.0
C18 C19 C20 108.7(11)
H19A C19 H19B 108.3
C20 C19 H19A 110.0
C20 C19 H19B 110.0
C19 C20 H20A 108.1
C19 C20 H20B 108.1
H20A C20 H20B 107.3
C21 C20 C19 116.7(16)
C21 C20 H20A 108.1
C21 C20 H20B 108.1
C20 C21 H21A 110.7
C20 C21 H21B 110.7
C20 C21 H21C 111.0
C20 C21 H21D 105.4
C20 C21 C22 105.2(5)
C20 C21 C20A 4.0(13)
H21A C21 H21B 108.8
H21A C21 H21C 87.3
H21A C21 H21D 19.8
H21B C21 H21C 23.9
H21B C21 H21D 127.2
H21C C21 H21D 106.8
C22 C21 H21A 110.7
C22 C21 H21B 110.7
C22 C21 H21C 130.2
C22 C21 H21D 94.9
C22 C21 C20A 108.4(6)
C22A C21 C20 118.8(7)
C22A C21 H21A 117.2
C22A C21 H21B 87.8
C22A C21 H21C 107.1
C22A C21 H21D 107.1
C22A C21 C22 23.3(6)
C22A C21 C20A 121.1(7)
C20A C21 H21A 111.0
C20A C21 H21B 107.1
C20A C21 H21C 107.1
C20A C21 H21D 107.1
C21 C22 H22A 109.6
C21 C22 H22B 109.6
H22A C22 H22B 108.1
C23 C22 C21 110.5(3)
C23 C22 H22A 109.6
C23 C22 H22B 109.6
C18 C23 C22 110.6(4)
C18 C23 H23A 109.5
C18 C23 H23B 109.5
C22 C23 H23A 109.5
C22 C23 H23B 109.5
H23A C23 H23B 108.1
C18 C23A H23C 109.0
C18 C23A H23D 109.0
H23C C23A H23D 107.8
C22A C23A C18 112.9(9)
C22A C23A H23C 109.0
C22A C23A H23D 109.0
C21 C22A C23A 114.5(7)
C21 C22A H22C 108.6
C21 C22A H22D 108.6
C23A C22A H22C 108.6
C23A C22A H22D 108.6
H22C C22A H22D 107.6
C21 C20A H20C 111.5
C21 C20A H20D 111.5
H20C C20A H20D 109.3
C19A C20A C21 102(3)
C19A C20A H20C 111.5
C19A C20A H20D 111.5
C18 C19A C20A 113.5(14)
C18 C19A H19C 108.9
C18 C19A H19D 108.9
C20A C19A H19C 108.9
C20A C19A H19D 108.9
H19C C19A H19D 107.7

loop_
_geom_bond_atom_site_label_1
_geom_bond_atom_site_label_2
_geom_bond_distance
N1 C13 1.381(2)
N1 C14 1.312(2)
N2 C14 1.363(2)
N2 C15 1.450(2)
N2 C18 1.455(2)
C1 H1 0.9300
C1 C2 1.385(2)
C1 C6 1.383(2)
C2 H2 0.9300
C2 C3 1.367(3)
C3 H3 0.9300
C3 C4 1.375(3)
C4 H4 0.9300
C4 C5 1.381(2)
C5 H5 0.9300
C5 C6 1.390(2)
C6 C7 1.495(2)
C7 C8 1.446(2)
C7 C17 1.352(2)
C8 C9 1.408(2)
C8 C13 1.419(2)
C9 H9 0.9300
C9 C10 1.366(2)
C10 H10 0.9300
C10 C11 1.398(3)
C11 H11 0.9300
C11 C12 1.369(2)
C12 H12 0.9300
C12 C13 1.405(2)
C14 C17 1.431(2)
C15 H15A 0.9700
C15 H15B 0.9700
C15 C16 1.531(3)
C16 H16A 0.9700
C16 H16B 0.9700
C16 C17 1.502(2)
C18 H18 0.9800
C18 H18A 0.9800
C18 C19 1.512(10)
C18 C23 1.476(6)
C18 C23A 1.571(12)
C18 C19A 1.484(16)
C19 H19A 0.9700
C19 H19B 0.9700
C19 C20 1.541(12)
C20 H20A 0.9700
C20 H20B 0.9700
C20 C21 1.379(13)
C21 H21A 0.9700
C21 H21B 0.9700
C21 H21C 0.9700
C21 H21D 0.9700
C21 C22 1.576(7)
C21 C22A 1.362(12)
C21 C20A 1.67(2)
C22 H22A 0.9700
C22 H22B 0.9700
C22 C23 1.520(5)
C23 H23A 0.9700
C23 H23B 0.9700
C23A H23C 0.9700
C23A H23D 0.9700
C23A C22A 1.539(10)
C22A H22C 0.9700
C22A H22D 0.9700
C20A H20C 0.9700
C20A H20D 0.9700
C20A C19A 1.531(15)
C19A H19C 0.9700
C19A H19D 0.9700

loop_
_geom_torsion_atom_site_label_1
_geom_torsion_atom_site_label_2
_geom_torsion_atom_site_label_3
_geom_torsion_atom_site_label_4
_geom_torsion
N1 C14 C17 C7 -1.7(3)
N1 C14 C17 C16 177.89(17)
N2 C14 C17 C7 178.62(15)
N2 C14 C17 C16 -1.8(2)
N2 C15 C16 C17 -7.5(2)
N2 C18 C19 C20 -179.3(13)
N2 C18 C23 C22 -176.4(3)
N2 C18 C23A C22A -179.9(5)
N2 C18 C19A C20A 167(3)
C1 C2 C3 C4 -0.3(3)
C1 C6 C7 C8 107.52(19)
C1 C6 C7 C17 -71.1(2)
C2 C1 C6 C5 0.1(3)
C2 C1 C6 C7 179.96(17)
C2 C3 C4 C5 0.3(3)
C3 C4 C5 C6 -0.1(3)
C4 C5 C6 C1 -0.1(3)
C4 C5 C6 C7 -179.95(16)
C5 C6 C7 C8 -72.6(2)
C5 C6 C7 C17 108.8(2)
C6 C1 C2 C3 0.1(3)
C6 C7 C8 C9 1.2(2)
C6 C7 C8 C13 -178.15(15)
C6 C7 C17 C14 179.97(15)
C6 C7 C17 C16 0.5(3)
C7 C8 C9 C10 -179.52(16)
C7 C8 C13 N1 -2.3(2)
C7 C8 C13 C12 178.32(15)
C8 C7 C17 C14 1.3(2)
C8 C7 C17 C16 -178.11(17)
C8 C9 C10 C11 1.0(3)
C9 C8 C13 N1 178.34(16)
C9 C8 C13 C12 -1.0(2)
C9 C10 C11 C12 -0.5(3)
C10 C11 C12 C13 -0.7(3)
C11 C12 C13 N1 -177.90(17)
C11 C12 C13 C8 1.5(3)
C13 N1 C14 N2 179.61(16)
C13 N1 C14 C17 -0.1(3)
C13 C8 C9 C10 -0.2(3)
C14 N1 C13 C8 2.1(2)
C14 N1 C13 C12 -178.57(15)
C14 N2 C15 C16 7.0(2)
C14 N2 C18 C19 -138.9(9)
C14 N2 C18 C23 86.9(5)
C14 N2 C18 C23A 106.1(6)
C14 N2 C18 C19A -146.4(16)
C15 N2 C14 N1 176.91(17)
C15 N2 C14 C17 -3.4(2)
C15 N2 C18 C19 52.8(9)
C15 N2 C18 C23 -81.5(5)
C15 N2 C18 C23A -62.2(6)
C15 N2 C18 C19A 45.2(16)
C15 C16 C17 C7 -174.72(19)
C15 C16 C17 C14 5.80(19)
C17 C7 C8 C9 179.80(16)
C17 C7 C8 C13 0.5(2)
C18 N2 C14 N1 7.3(3)
C18 N2 C14 C17 -172.98(16)
C18 N2 C15 C16 176.50(17)
C18 C19 C20 C21 55(2)
C18 C23A C22A C21 -47.0(11)
C19 C18 C23 C22 50.0(7)
C19 C18 C23A C22A 58.6(8)
C19 C18 C19A C20A 54(13)
C19 C20 C21 C22 -62.2(12)
C19 C20 C21 C22A -41.8(15)
C19 C20 C21 C20A 83(15)
C20 C21 C22 C23 61.8(8)
C20 C21 C22A C23A 36.8(14)
C20 C21 C20A C19A -95(14)
C21 C22 C23 C18 -56.6(4)
C21 C20A C19A C18 63(3)
C22 C21 C22A C23A 95.2(19)
C22 C21 C20A C19A -59.7(16)
C23 C18 C19 C20 -45.6(18)
C23 C18 C23A C22A -75(2)
C23 C18 C19A C20A -65(3)
C23A C18 C19 C20 -60.1(17)
C23A C18 C23 C22 101(3)
C23A C18 C19A C20A -78(3)
C22A C21 C22 C23 -67.6(16)
C22A C21 C20A C19A -38(2)
C20A C21 C22 C23 59.4(10)
C20A C21 C22A C23A 33.0(17)
C19A C18 C19 C20 -109(17)
C19A C18 C23 C22 57.2(9)
C19A C18 C23A C22A 64.3(10)
